data_4111957
loop_
_publ_author_name
'Ruifa Zong'
'Randolph P. Thummel'

_publ_section_title
;
 A New Family of Ru Complexes for Water Oxidation
;
_journal_name_full 'Journal of the American Chemical Society'
_journal_page_first 12802
_journal_page_last 12803
_journal_paper_doi 10.1021/ja054791m
_journal_volume 127
_journal_year 2005
_chemical_formula_moiety 'C37 H37 N7 O Ru 2+, 2 P F6 -, 1.5 C3 H6 O'
_chemical_formula_sum 'C41.5 H46 F12 N7 O2.5 P2 Ru'
_chemical_formula_weight 1073.86
_chemical_name_systematic
; 
 ? 
;
_space_group_IT_number 15
_symmetry_cell_setting monoclinic
_symmetry_space_group_name_Hall '-C 2yc'
_symmetry_space_group_name_H-M 'C 1 2/c 1'
_atom_sites_solution_hydrogens geom
_atom_sites_solution_primary direct
_atom_sites_solution_secondary difmap
_audit_creation_method SHELXL-97
_cell_angle_alpha 90.00
_cell_angle_beta 100.510(1)
_cell_angle_gamma 90.00
_cell_formula_units_Z 8
_cell_length_a 14.8445(8)
_cell_length_b 23.8182(13)
_cell_length_c 26.3260(14)
_cell_measurement_reflns_used 4384
_cell_measurement_temperature 223(2)
_cell_measurement_theta_max 23.52
_cell_measurement_theta_min 1.57
_cell_volume 9151.9(9)
_computing_cell_refinement 'Bruker SAINT software (Bruker, 1999)'
_computing_data_collection 'Siemens SMART software (Siemens, 1996)'
_computing_data_reduction 'Bruker SAINT software (Bruker, 1999)'
_computing_structure_refinement 'SHELXL-97 (Sheldrick, 1997)'
_computing_structure_solution 'SHELXS-97 (Sheldrick, 1997)'
_diffrn_ambient_temperature 223(2)
_diffrn_detector_area_resol_mean 1K
_diffrn_measured_fraction_theta_full 0.997
_diffrn_measured_fraction_theta_max 0.997
_diffrn_measurement_device_type 'Siemens SMART CCD'
_diffrn_measurement_method CCD
_diffrn_radiation_monochromator graphite
_diffrn_radiation_source 'fine-focus sealed tube'
_diffrn_radiation_type MoK\a
_diffrn_radiation_wavelength 0.71073
_diffrn_reflns_av_R_equivalents 0.0377
_diffrn_reflns_av_sigmaI/netI 0.0348
_diffrn_reflns_limit_h_max 16
_diffrn_reflns_limit_h_min -16
_diffrn_reflns_limit_k_max 26
_diffrn_reflns_limit_k_min 0
_diffrn_reflns_limit_l_max 29
_diffrn_reflns_limit_l_min 0
_diffrn_reflns_number 21242
_diffrn_reflns_theta_full 23.52
_diffrn_reflns_theta_max 23.52
_diffrn_reflns_theta_min 1.57
_diffrn_standards_decay_% 0.0
_exptl_absorpt_coefficient_mu 0.507
_exptl_absorpt_correction_T_max 0.9041
_exptl_absorpt_correction_T_min 0.8340
_exptl_absorpt_correction_type empirical
_exptl_crystal_colour 'Very dark blue'
_exptl_crystal_density_diffrn 1.559
_exptl_crystal_description 'Thick column'
_exptl_crystal_F_000 4368
_exptl_crystal_size_max 0.40
_exptl_crystal_size_mid 0.18
_exptl_crystal_size_min 0.16
_refine_diff_density_max 1.129
_refine_diff_density_min -1.032
_refine_diff_density_rms 0.106
_refine_ls_extinction_coef 0.00004(3)
_refine_ls_extinction_expression Fc^*^=kFc[1+0.001xFc^2^\l^3^/sin(2\q)]^-1/4^
_refine_ls_extinction_method SHELXL
_refine_ls_goodness_of_fit_ref 1.001
_refine_ls_hydrogen_treatment mixed
_refine_ls_matrix_type full
_refine_ls_number_parameters 475
_refine_ls_number_reflns 6781
_refine_ls_number_restraints 0
_refine_ls_restrained_S_all 1.001
_refine_ls_R_factor_all 0.0852
_refine_ls_R_factor_gt 0.0575
_refine_ls_shift/su_max 0.267
_refine_ls_shift/su_mean 0.012
_refine_ls_structure_factor_coef Fsqd
_refine_ls_weighting_details 'calc w=1/[\s^2^(Fo^2^)+(0.0774P)^2^+111.5915P] where P=(Fo^2^+2Fc^2^)/3'
_refine_ls_weighting_scheme calc
_refine_ls_wR_factor_gt 0.1471
_refine_ls_wR_factor_ref 0.1710
_reflns_number_gt 4594
_reflns_number_total 6975
_reflns_threshold_expression >4sigma(I)
_cod_data_source_file ja054791msi20050715_125220.cif
_cod_data_source_block k836
_cod_original_formula_sum 'C41.50 H46 N7 O2.50 F12 P2 Ru'
_cod_database_code 4111957

loop_
_symmetry_equiv_pos_as_xyz
'x, y, z'
'-x, y, -z+1/2'
'x+1/2, y+1/2, z'
'-x+1/2, y+1/2, -z+1/2'
'-x, -y, -z'
'x, -y, z-1/2'
'-x+1/2, -y+1/2, -z'
'x+1/2, -y+1/2, z-1/2'

loop_
_atom_site_label
_atom_site_type_symbol
_atom_site_fract_x
_atom_site_fract_y
_atom_site_fract_z
_atom_site_U_iso_or_equiv
_atom_site_adp_type
_atom_site_occupancy
_atom_site_symmetry_multiplicity
_atom_site_calc_flag
_atom_site_refinement_flags
_atom_site_disorder_assembly
_atom_site_disorder_group
Ru Ru 0.34770(3) 0.56342(2) 0.621547(18) 0.02613(18) Uani 1 1 d . . .
P1 P 0.1384(3) 0.57886(17) 0.38123(15) 0.0464(6) Uiso 0.50 1 d PG A 1
F1 F 0.0488(4) 0.6094(3) 0.3925(3) 0.0838(16) Uiso 0.50 1 d PG A 1
F2 F 0.2279(4) 0.5484(3) 0.3699(3) 0.0838(16) Uiso 0.50 1 d PG A 1
F3 F 0.1732(5) 0.5707(3) 0.44155(16) 0.0838(16) Uiso 0.50 1 d PG A 1
F4 F 0.1035(5) 0.5870(3) 0.32090(16) 0.0838(16) Uiso 0.50 1 d PG A 1
F5 F 0.1897(5) 0.6377(2) 0.3837(3) 0.0838(16) Uiso 0.50 1 d PG A 1
F6 F 0.0871(5) 0.5200(2) 0.3787(3) 0.0838(16) Uiso 0.50 1 d PG A 1
P1' P 0.1395(3) 0.58947(18) 0.38087(16) 0.0464(6) Uiso 0.50 1 d PG B 2
F1' F 0.0567(4) 0.6208(3) 0.3995(3) 0.1006(19) Uiso 0.50 1 d PG B 2
F2' F 0.2222(5) 0.5581(3) 0.3622(3) 0.1006(19) Uiso 0.50 1 d PG B 2
F3' F 0.2026(5) 0.6011(3) 0.4355(2) 0.1006(19) Uiso 0.50 1 d PG B 2
F4' F 0.0764(6) 0.5779(4) 0.3263(2) 0.1006(19) Uiso 0.50 1 d PG B 2
F5' F 0.1718(6) 0.6472(2) 0.3598(3) 0.1006(19) Uiso 0.50 1 d PG B 2
F6' F 0.1072(6) 0.5317(2) 0.4020(3) 0.1006(19) Uiso 0.50 1 d PG B 2
P2 P 0.2964(2) 0.28395(16) 0.62174(15) 0.0471(7) Uiso 0.50 1 d PG C 1
F7 F 0.1880(2) 0.2868(3) 0.6160(3) 0.0786(15) Uiso 0.50 1 d PG C 1
F8 F 0.4048(3) 0.2810(3) 0.6274(3) 0.0786(15) Uiso 0.50 1 d PG C 1
F9 F 0.3073(5) 0.3057(3) 0.67964(18) 0.0786(15) Uiso 0.50 1 d PG C 1
F10 F 0.2856(5) 0.2622(3) 0.56383(16) 0.0786(15) Uiso 0.50 1 d PG C 1
F11 F 0.2976(5) 0.34698(19) 0.6020(3) 0.0786(15) Uiso 0.50 1 d PG C 1
F12 F 0.2952(5) 0.22089(17) 0.6415(3) 0.0786(15) Uiso 0.50 1 d PG C 1
P2' P 0.3242(3) 0.27690(16) 0.62614(15) 0.0471(7) Uiso 0.50 1 d PG D 2
F7' F 0.2187(3) 0.2692(3) 0.6285(3) 0.0800(15) Uiso 0.50 1 d PG D 2
F8' F 0.4297(3) 0.2846(3) 0.6238(3) 0.0800(15) Uiso 0.50 1 d PG D 2
F9' F 0.3435(5) 0.2965(3) 0.68487(18) 0.0800(15) Uiso 0.50 1 d PG D 2
F10' F 0.3049(5) 0.2572(3) 0.56743(16) 0.0800(15) Uiso 0.50 1 d PG D 2
F11' F 0.3053(5) 0.34022(19) 0.6082(3) 0.0800(15) Uiso 0.50 1 d PG D 2
F12' F 0.3430(5) 0.21356(17) 0.6441(3) 0.0800(15) Uiso 0.50 1 d PG D 2
O1 O 0.4323(3) 0.6174(2) 0.67501(19) 0.0459(12) Uani 1 1 d G . .
H1A H 0.4610 0.6466 0.6593 0.055 Uiso 1 1 d G . .
H1B H 0.4721 0.5997 0.7028 0.055 Uiso 1 1 d G . .
N1 N 0.4077(3) 0.56670(19) 0.55524(18) 0.0258(11) Uani 1 1 d . . .
C2 C 0.4797(4) 0.5997(3) 0.5461(2) 0.0302(14) Uani 1 1 d . . .
N3 N 0.5181(4) 0.6334(2) 0.5859(2) 0.0400(13) Uani 1 1 d . . .
C4 C 0.5856(5) 0.6664(3) 0.5776(3) 0.0458(18) Uani 1 1 d . . .
H4 H 0.6126 0.6902 0.6046 0.055 Uiso 1 1 calc R . .
C5 C 0.6199(5) 0.6684(3) 0.5314(3) 0.0459(18) Uani 1 1 d . . .
H5 H 0.6680 0.6929 0.5280 0.055 Uiso 1 1 calc R . .
C6 C 0.5827(4) 0.6344(3) 0.4917(3) 0.0401(17) Uani 1 1 d . . .
H6 H 0.6055 0.6347 0.4606 0.048 Uiso 1 1 calc R . .
C7 C 0.5086(4) 0.5985(3) 0.4978(2) 0.0318(14) Uani 1 1 d . . .
C8 C 0.4630(4) 0.5635(3) 0.4590(2) 0.0332(14) Uani 1 1 d . . .
H8 H 0.4813 0.5621 0.4267 0.040 Uiso 1 1 calc R . .
C9 C 0.3914(4) 0.5312(3) 0.4681(2) 0.0304(14) Uani 1 1 d . . .
H9 H 0.3598 0.5080 0.4420 0.036 Uiso 1 1 calc R . .
C10 C 0.3653(4) 0.5331(2) 0.5169(2) 0.0251(13) Uani 1 1 d . . .
N11 N 0.2714(3) 0.5118(2) 0.57704(17) 0.0252(11) Uani 1 1 d . . .
C12 C 0.2874(4) 0.5006(2) 0.5287(2) 0.0268(13) Uani 1 1 d . . .
C13 C 0.2322(4) 0.4641(3) 0.4965(2) 0.0305(14) Uani 1 1 d . . .
H13 H 0.2443 0.4572 0.4632 0.037 Uiso 1 1 calc R . .
C14 C 0.1581(4) 0.4369(3) 0.5123(2) 0.0306(14) Uani 1 1 d . . .
C15 C 0.1448(4) 0.4486(3) 0.5622(2) 0.0331(15) Uani 1 1 d . . .
H15 H 0.0964 0.4309 0.5746 0.040 Uiso 1 1 calc R . .
C16 C 0.2008(4) 0.4854(3) 0.5940(2) 0.0284(14) Uani 1 1 d . . .
C17 C 0.1938(4) 0.5017(3) 0.6472(2) 0.0307(14) Uani 1 1 d . . .
C18 C 0.1273(5) 0.4784(3) 0.6725(2) 0.0437(17) Uani 1 1 d . . .
H18 H 0.0860 0.4513 0.6559 0.052 Uiso 1 1 calc R . .
C19 C 0.1233(5) 0.4953(3) 0.7213(3) 0.0487(19) Uani 1 1 d . . .
H19 H 0.0794 0.4798 0.7388 0.058 Uiso 1 1 calc R . .
C20 C 0.1841(4) 0.5355(3) 0.7454(2) 0.0410(17) Uani 1 1 d . . .
C21 C 0.1820(5) 0.5575(4) 0.7951(3) 0.051(2) Uani 1 1 d . . .
H21 H 0.1385 0.5445 0.8142 0.061 Uiso 1 1 calc R . .
C22 C 0.2429(6) 0.5971(4) 0.8147(3) 0.053(2) Uani 1 1 d . . .
H22 H 0.2422 0.6120 0.8477 0.064 Uiso 1 1 calc R . .
C23 C 0.3076(5) 0.6162(3) 0.7860(3) 0.0488(19) Uani 1 1 d . . .
H23 H 0.3492 0.6442 0.8004 0.059 Uiso 1 1 calc R . .
N24 N 0.3132(4) 0.5969(2) 0.7394(2) 0.0407(14) Uani 1 1 d . . .
C25 C 0.2512(4) 0.5573(3) 0.7189(2) 0.0328(15) Uani 1 1 d . . .
N26 N 0.2559(3) 0.5397(2) 0.66927(18) 0.0300(12) Uani 1 1 d . . .
C27 C 0.0924(4) 0.3976(3) 0.4773(3) 0.0376(15) Uani 1 1 d . . .
C28 C 0.1234(5) 0.3869(3) 0.4262(3) 0.0493(19) Uani 1 1 d . . .
H28A H 0.1276 0.4223 0.4085 0.074 Uiso 1 1 calc R . .
H28B H 0.0795 0.3627 0.4048 0.074 Uiso 1 1 calc R . .
H28C H 0.1830 0.3689 0.4326 0.074 Uiso 1 1 calc R . .
C29 C -0.0024(5) 0.4258(3) 0.4663(3) 0.0485(19) Uani 1 1 d . . .
H29A H 0.0020 0.4616 0.4493 0.073 Uiso 1 1 calc R . .
H29B H -0.0237 0.4319 0.4986 0.073 Uiso 1 1 calc R . .
H29C H -0.0453 0.4018 0.4441 0.073 Uiso 1 1 calc R . .
C30 C 0.0870(6) 0.3410(3) 0.5045(3) 0.057(2) Uani 1 1 d . . .
H30A H 0.1472 0.3238 0.5113 0.086 Uiso 1 1 calc R . .
H30B H 0.0445 0.3165 0.4825 0.086 Uiso 1 1 calc R . .
H30C H 0.0659 0.3470 0.5368 0.086 Uiso 1 1 calc R . .
N31 N 0.2652(4) 0.6330(2) 0.5950(2) 0.0353(13) Uani 1 1 d . . .
C32 C 0.2447(6) 0.6715(3) 0.6281(3) 0.064(2) Uani 1 1 d . . .
H32 H 0.2637 0.6652 0.6637 0.077 Uiso 1 1 calc R . .
C33 C 0.1971(7) 0.7199(4) 0.6125(4) 0.072(3) Uani 1 1 d . . .
H33 H 0.1861 0.7461 0.6374 0.087 Uiso 1 1 calc R . .
C34 C 0.1654(5) 0.7305(3) 0.5611(3) 0.052(2) Uani 1 1 d . . .
C35 C 0.1842(5) 0.6906(3) 0.5269(3) 0.0487(19) Uani 1 1 d . . .
H35 H 0.1641 0.6956 0.4912 0.058 Uiso 1 1 calc R . .
C36 C 0.2329(4) 0.6429(3) 0.5451(3) 0.0384(16) Uani 1 1 d . . .
H36 H 0.2440 0.6159 0.5209 0.046 Uiso 1 1 calc R . .
C37 C 0.1125(6) 0.7833(4) 0.5431(4) 0.073(3) Uani 1 1 d . . .
H37A H 0.0643 0.7887 0.5630 0.109 Uiso 1 1 calc R . .
H37B H 0.0857 0.7797 0.5067 0.109 Uiso 1 1 calc R . .
H37C H 0.1537 0.8152 0.5479 0.109 Uiso 1 1 calc R . .
N38 N 0.4403(3) 0.5005(2) 0.65157(18) 0.0290(11) Uani 1 1 d . . .
C39 C 0.4167(4) 0.4477(3) 0.6614(2) 0.0331(15) Uani 1 1 d . . .
H39 H 0.3541 0.4383 0.6552 0.040 Uiso 1 1 calc R . .
C40 C 0.4794(4) 0.4066(3) 0.6802(3) 0.0385(16) Uani 1 1 d . . .
H40 H 0.4592 0.3703 0.6865 0.046 Uiso 1 1 calc R . .
C41 C 0.5727(5) 0.4188(3) 0.6898(2) 0.0389(16) Uani 1 1 d . . .
C42 C 0.5965(4) 0.4732(3) 0.6799(3) 0.0388(16) Uani 1 1 d . . .
H42 H 0.6587 0.4837 0.6862 0.047 Uiso 1 1 calc R . .
C43 C 0.5312(4) 0.5122(3) 0.6611(2) 0.0352(15) Uani 1 1 d . . .
H43 H 0.5502 0.5487 0.6544 0.042 Uiso 1 1 calc R . .
C44 C 0.6432(5) 0.3747(3) 0.7089(3) 0.059(2) Uani 1 1 d . . .
H44A H 0.6806 0.3679 0.6829 0.088 Uiso 1 1 calc R . .
H44B H 0.6127 0.3401 0.7156 0.088 Uiso 1 1 calc R . .
H44C H 0.6819 0.3875 0.7405 0.088 Uiso 1 1 calc R . .
O2 O 0.0030(11) 0.6110(4) 0.7357(5) 0.084(4) Uiso 0.50 1 d PG E -1
C45 C 0.0006(14) 0.6610(4) 0.7457(7) 0.076(4) Uiso 0.50 1 d PG E -1
C46 C 0.059(2) 0.7019(7) 0.7241(12) 0.118(11) Uiso 0.50 1 d PG E -1
H46A H 0.0951 0.6823 0.7026 0.177 Uiso 0.50 1 d PG E -1
H46B H 0.0989 0.7207 0.7521 0.177 Uiso 0.50 1 d PG E -1
H46C H 0.0199 0.7294 0.7035 0.177 Uiso 0.50 1 d PG E -1
C47 C -0.060(2) 0.6827(9) 0.7797(11) 0.104(9) Uiso 0.50 1 d PG E -1
H47A H -0.0944 0.6519 0.7912 0.156 Uiso 0.50 1 d PG E -1
H47B H -0.1028 0.7096 0.7609 0.156 Uiso 0.50 1 d PG E -1
H47C H -0.0239 0.7009 0.8095 0.156 Uiso 0.50 1 d PG E -1
O3 O 0.5523(12) 0.7232(5) 0.6961(6) 0.117(3) Uiso 0.60 1 d PG F 1
C48 C 0.5946(8) 0.7651(5) 0.7131(4) 0.117(3) Uiso 0.60 1 d PG F 1
C49 C 0.6693(11) 0.7621(7) 0.7587(6) 0.117(3) Uiso 0.60 1 d PG F 1
H49A H 0.6765 0.7236 0.7708 0.175 Uiso 0.60 1 d PG F 1
H49B H 0.6543 0.7858 0.7859 0.175 Uiso 0.60 1 d PG F 1
H49C H 0.7260 0.7750 0.7492 0.175 Uiso 0.60 1 d PG F 1
C50 C 0.5730(14) 0.8207(5) 0.6888(7) 0.117(3) Uiso 0.60 1 d PG F 1
H50A H 0.5232 0.8169 0.6596 0.175 Uiso 0.60 1 d PG F 1
H50B H 0.6266 0.8354 0.6772 0.175 Uiso 0.60 1 d PG F 1
H50C H 0.5549 0.8463 0.7139 0.175 Uiso 0.60 1 d PG F 1
O3' O 0.5432(19) 0.7058(8) 0.7016(10) 0.122(5) Uiso 0.40 1 d PG G 2
C48' C 0.5283(12) 0.7525(7) 0.6827(7) 0.122(5) Uiso 0.40 1 d PG G 2
C49' C 0.469(2) 0.7603(11) 0.6317(9) 0.122(5) Uiso 0.40 1 d PG G 2
H49D H 0.4463 0.7241 0.6180 0.183 Uiso 0.40 1 d PG G 2
H49E H 0.5034 0.7779 0.6082 0.183 Uiso 0.40 1 d PG G 2
H49F H 0.4171 0.7840 0.6355 0.183 Uiso 0.40 1 d PG G 2
C50' C 0.569(2) 0.8032(9) 0.7101(10) 0.122(5) Uiso 0.40 1 d PG G 2
H50D H 0.6067 0.7924 0.7428 0.183 Uiso 0.40 1 d PG G 2
H50E H 0.5211 0.8283 0.7164 0.183 Uiso 0.40 1 d PG G 2
H50F H 0.6073 0.8222 0.6891 0.183 Uiso 0.40 1 d PG G 2

loop_
_atom_site_aniso_label
_atom_site_aniso_U_11
_atom_site_aniso_U_22
_atom_site_aniso_U_33
_atom_site_aniso_U_23
_atom_site_aniso_U_13
_atom_site_aniso_U_12
Ru 0.0266(3) 0.0284(3) 0.0245(3) -0.0012(2) 0.00770(19) 0.0001(2)
O1 0.045(3) 0.049(3) 0.043(3) -0.011(2) 0.007(2) -0.008(2)
N1 0.025(3) 0.024(3) 0.029(3) 0.003(2) 0.006(2) 0.000(2)
C2 0.027(3) 0.029(3) 0.034(4) 0.005(3) 0.006(3) 0.001(3)
N3 0.040(3) 0.041(3) 0.040(3) 0.001(3) 0.009(3) -0.010(3)
C4 0.043(4) 0.046(4) 0.048(4) 0.001(3) 0.006(3) -0.018(3)
C5 0.034(4) 0.040(4) 0.065(5) 0.010(4) 0.012(4) -0.010(3)
C6 0.031(4) 0.044(4) 0.050(4) 0.016(3) 0.019(3) 0.007(3)
C7 0.032(3) 0.030(3) 0.037(4) 0.011(3) 0.013(3) 0.007(3)
C8 0.034(3) 0.040(4) 0.029(3) 0.006(3) 0.012(3) 0.009(3)
C9 0.027(3) 0.037(4) 0.027(3) 0.003(3) 0.005(3) 0.004(3)
C10 0.022(3) 0.028(3) 0.026(3) 0.005(3) 0.006(2) 0.007(3)
N11 0.020(2) 0.033(3) 0.023(3) 0.004(2) 0.005(2) 0.004(2)
C12 0.024(3) 0.031(3) 0.026(3) 0.002(3) 0.005(2) 0.002(3)
C13 0.031(3) 0.033(3) 0.029(3) 0.001(3) 0.007(3) 0.002(3)
C14 0.026(3) 0.032(3) 0.034(3) -0.002(3) 0.006(3) 0.002(3)
C15 0.026(3) 0.041(4) 0.033(4) 0.006(3) 0.008(3) -0.002(3)
C16 0.023(3) 0.035(3) 0.028(3) 0.003(3) 0.008(3) 0.002(3)
C17 0.027(3) 0.040(4) 0.025(3) 0.004(3) 0.006(3) 0.006(3)
C18 0.032(4) 0.070(5) 0.030(4) 0.003(3) 0.009(3) -0.005(3)
C19 0.030(4) 0.081(6) 0.038(4) 0.007(4) 0.015(3) -0.005(4)
C20 0.032(4) 0.064(5) 0.027(3) 0.003(3) 0.008(3) 0.013(3)
C21 0.048(4) 0.080(6) 0.027(4) 0.003(4) 0.013(3) 0.012(4)
C22 0.063(5) 0.075(6) 0.024(4) -0.006(4) 0.015(4) 0.021(5)
C23 0.061(5) 0.052(5) 0.032(4) -0.008(3) 0.005(4) 0.013(4)
N24 0.045(3) 0.047(4) 0.030(3) -0.006(3) 0.008(3) 0.004(3)
C25 0.029(3) 0.047(4) 0.023(3) 0.002(3) 0.006(3) 0.012(3)
N26 0.028(3) 0.037(3) 0.026(3) 0.000(2) 0.007(2) 0.004(2)
C27 0.031(3) 0.042(4) 0.039(4) -0.005(3) 0.007(3) -0.007(3)
C28 0.045(4) 0.058(5) 0.044(4) -0.021(4) 0.006(3) -0.013(4)
C29 0.030(4) 0.060(5) 0.051(4) -0.009(4) -0.004(3) -0.007(3)
C30 0.067(5) 0.045(5) 0.059(5) -0.006(4) 0.008(4) -0.017(4)
N31 0.037(3) 0.034(3) 0.038(3) 0.000(2) 0.014(3) -0.001(2)
C32 0.094(7) 0.054(5) 0.047(5) 0.005(4) 0.018(5) 0.032(5)
C33 0.103(8) 0.054(5) 0.065(6) 0.001(4) 0.029(5) 0.040(5)
C34 0.051(5) 0.039(4) 0.070(6) 0.016(4) 0.021(4) 0.011(4)
C35 0.040(4) 0.052(5) 0.055(5) 0.014(4) 0.009(3) 0.009(4)
C36 0.038(4) 0.038(4) 0.041(4) 0.001(3) 0.010(3) 0.005(3)
C37 0.073(6) 0.054(5) 0.093(7) 0.020(5) 0.022(5) 0.026(5)
N38 0.027(3) 0.040(3) 0.021(3) 0.000(2) 0.006(2) -0.003(2)
C39 0.029(3) 0.038(4) 0.033(3) 0.002(3) 0.007(3) -0.001(3)
C40 0.038(4) 0.035(4) 0.043(4) 0.009(3) 0.010(3) -0.003(3)
C41 0.036(4) 0.049(4) 0.031(4) 0.005(3) 0.005(3) 0.006(3)
C42 0.024(3) 0.050(4) 0.041(4) 0.002(3) 0.004(3) 0.000(3)
C43 0.030(4) 0.038(4) 0.036(4) 0.001(3) 0.002(3) -0.008(3)
C44 0.047(5) 0.063(5) 0.065(5) 0.020(4) 0.010(4) 0.019(4)

loop_
_atom_type_symbol
_atom_type_description
_atom_type_scat_dispersion_real
_atom_type_scat_dispersion_imag
_atom_type_scat_source
C C 0.0033 0.0016 'International Tables Vol C Tables 4.2.6.8 and 6.1.1.4'
H H 0.0000 0.0000 'International Tables Vol C Tables 4.2.6.8 and 6.1.1.4'
N N 0.0061 0.0033 'International Tables Vol C Tables 4.2.6.8 and 6.1.1.4'
O O 0.0106 0.0060 'International Tables Vol C Tables 4.2.6.8 and 6.1.1.4'
F F 0.0171 0.0103 'International Tables Vol C Tables 4.2.6.8 and 6.1.1.4'
P P 0.1023 0.0942 'International Tables Vol C Tables 4.2.6.8 and 6.1.1.4'
Ru Ru -1.2594 0.8363 'International Tables Vol C Tables 4.2.6.8 and 6.1.1.4'

loop_
_geom_angle_atom_site_label_1
_geom_angle_atom_site_label_2
_geom_angle_atom_site_label_3
_geom_angle
N11 Ru N38 92.60(19)
N11 Ru N26 79.45(19)
N38 Ru N26 91.95(19)
N11 Ru N1 78.98(18)
N38 Ru N1 89.54(18)
N26 Ru N1 158.43(19)
N11 Ru N31 93.4(2)
N38 Ru N31 173.9(2)
N26 Ru N31 90.51(19)
N1 Ru N31 90.24(19)
N11 Ru O1 176.41(19)
N38 Ru O1 85.1(2)
N26 Ru O1 97.82(19)
N1 Ru O1 103.75(19)
N31 Ru O1 89.0(2)
F1 P1 F6 90.0
F1 P1 F3 90.0
F6 P1 F3 90.0
F1 P1 F2 180.0
F6 P1 F2 90.0
F3 P1 F2 90.0
F1 P1 F4 90.0
F6 P1 F4 90.0
F3 P1 F4 180.0
F2 P1 F4 90.0
F1 P1 F5 90.0
F6 P1 F5 180.0
F3 P1 F5 90.0
F2 P1 F5 90.0
F4 P1 F5 90.0
F3' P1' F5' 90.0
F3' P1' F1' 90.0
F5' P1' F1' 90.0
F3' P1' F2' 90.0
F5' P1' F2' 90.0
F1' P1' F2' 180.0
F3' P1' F4' 180.0
F5' P1' F4' 90.0
F1' P1' F4' 90.0
F2' P1' F4' 90.0
F3' P1' F6' 90.0
F5' P1' F6' 180.0
F1' P1' F6' 90.0
F2' P1' F6' 90.0
F4' P1' F6' 90.0
F7 P2 F11 90.0
F7 P2 F8 180.0
F11 P2 F8 90.0
F7 P2 F9 90.0
F11 P2 F9 90.0
F8 P2 F9 90.0
F7 P2 F12 90.0
F11 P2 F12 180.0
F8 P2 F12 90.0
F9 P2 F12 90.0
F7 P2 F10 90.0
F11 P2 F10 90.0
F8 P2 F10 90.0
F9 P2 F10 180.0
F12 P2 F10 90.0
F8' P2' F11' 90.0
F8' P2' F7' 180.0
F11' P2' F7' 90.0
F8' P2' F10' 90.0
F11' P2' F10' 90.0
F7' P2' F10' 90.0
F8' P2' F12' 90.0
F11' P2' F12' 180.0
F7' P2' F12' 90.0
F10' P2' F12' 90.0
F8' P2' F9' 90.0
F11' P2' F9' 90.0
F7' P2' F9' 90.0
F10' P2' F9' 180.0
F12' P2' F9' 90.0
C10 N1 C2 118.4(5)
C10 N1 Ru 112.9(4)
C2 N1 Ru 128.6(4)
N3 C2 N1 115.5(5)
N3 C2 C7 123.5(6)
N1 C2 C7 121.0(6)
C4 N3 C2 116.6(6)
N3 C4 C5 124.6(7)
C6 C5 C4 119.3(6)
C5 C6 C7 118.9(6)
C8 C7 C2 119.0(6)
C8 C7 C6 123.9(6)
C2 C7 C6 117.1(6)
C9 C8 C7 119.8(6)
C8 C9 C10 119.6(6)
N1 C10 C9 122.2(5)
N1 C10 C12 115.5(5)
C9 C10 C12 122.2(5)
C12 N11 C16 119.4(5)
C12 N11 Ru 120.7(4)
C16 N11 Ru 119.8(4)
N11 C12 C13 120.8(5)
N11 C12 C10 111.8(5)
C13 C12 C10 127.3(5)
C12 C13 C14 121.4(6)
C15 C14 C13 116.2(6)
C15 C14 C27 120.3(5)
C13 C14 C27 123.5(5)
C16 C15 C14 121.7(6)
N11 C16 C15 120.4(5)
N11 C16 C17 112.4(5)
C15 C16 C17 127.2(5)
N26 C17 C18 123.2(6)
N26 C17 C16 115.2(5)
C18 C17 C16 121.6(6)
C19 C18 C17 119.1(7)
C18 C19 C20 120.1(6)
C19 C20 C25 119.0(6)
C19 C20 C21 123.8(7)
C25 C20 C21 117.1(7)
C22 C21 C20 119.3(7)
C21 C22 C23 120.0(7)
N24 C23 C22 123.4(7)
C23 N24 C25 117.2(6)
N24 C25 N26 116.0(5)
N24 C25 C20 123.1(6)
N26 C25 C20 120.9(6)
C17 N26 C25 117.6(5)
C17 N26 Ru 113.1(4)
C25 N26 Ru 129.3(4)
C28 C27 C14 111.8(5)
C28 C27 C29 108.7(6)
C14 C27 C29 107.9(5)
C28 C27 C30 108.4(6)
C14 C27 C30 109.7(6)
C29 C27 C30 110.3(6)
C36 N31 C32 115.8(6)
C36 N31 Ru 123.3(4)
C32 N31 Ru 120.8(5)
N31 C32 C33 123.1(8)
C34 C33 C32 120.9(8)
C33 C34 C35 116.4(7)
C33 C34 C37 121.9(8)
C35 C34 C37 121.7(8)
C34 C35 C36 119.8(7)
N31 C36 C35 123.8(7)
C39 N38 C43 116.3(5)
C39 N38 Ru 124.6(4)
C43 N38 Ru 119.1(4)
N38 C39 C40 123.5(6)
C39 C40 C41 120.0(6)
C42 C41 C40 116.3(6)
C42 C41 C44 122.2(6)
C40 C41 C44 121.5(7)
C43 C42 C41 121.1(6)
N38 C43 C42 122.9(6)
O2 C45 C47 121.1
O2 C45 C46 121.2
C47 C45 C46 117.7
O3 C48 C50 121.2
O3 C48 C49 121.1
C50 C48 C49 117.7
O3' C48' C49' 121.2
O3' C48' C50' 121.1
C49' C48' C50' 117.7

loop_
_geom_bond_atom_site_label_1
_geom_bond_atom_site_label_2
_geom_bond_distance
Ru N11 1.919(5)
Ru N38 2.089(5)
Ru N26 2.093(5)
Ru N1 2.101(5)
Ru N31 2.102(5)
Ru O1 2.137(5)
P1 F1 1.5897
P1 F6 1.5899
P1 F3 1.5900
P1 F2 1.5900
P1 F4 1.5901
P1 F5 1.5906
P1' F3' 1.5898
P1' F5' 1.5898
P1' F1' 1.5901
P1' F2' 1.5901
P1' F4' 1.5904
P1' F6' 1.5905
P2 F7 1.5898
P2 F11 1.5899
P2 F8 1.5899
P2 F9 1.5900
P2 F12 1.5903
P2 F10 1.5903
P2' F8' 1.5896
P2' F11' 1.5896
P2' F7' 1.5901
P2' F10' 1.5901
P2' F12' 1.5903
P2' F9' 1.5904
N1 C10 1.350(8)
N1 C2 1.384(7)
C2 N3 1.360(8)
C2 C7 1.414(8)
N3 C4 1.322(8)
C4 C5 1.401(10)
C5 C6 1.357(10)
C6 C7 1.427(9)
C7 C8 1.393(9)
C8 C9 1.368(9)
C9 C10 1.408(8)
C10 C12 1.471(8)
N11 C12 1.363(7)
N11 C16 1.366(7)
C12 C13 1.376(8)
C13 C14 1.403(8)
C14 C15 1.394(9)
C14 C27 1.531(9)
C15 C16 1.382(9)
C16 C17 1.474(8)
C17 N26 1.345(8)
C17 C18 1.403(9)
C18 C19 1.359(9)
C19 C20 1.387(10)
C20 C25 1.415(9)
C20 C21 1.414(9)
C21 C22 1.342(11)
C22 C23 1.404(11)
C23 N24 1.324(8)
N24 C25 1.358(8)
C25 N26 1.388(8)
C27 C28 1.522(9)
C27 C29 1.539(9)
C27 C30 1.536(10)
N31 C36 1.336(8)
N31 C32 1.339(9)
C32 C33 1.374(11)
C33 C34 1.373(12)
C34 C35 1.373(11)
C34 C37 1.512(10)
C35 C36 1.384(9)
N38 C39 1.342(8)
N38 C43 1.357(8)
C39 C40 1.381(9)
C40 C41 1.392(9)
C41 C42 1.381(9)
C41 C44 1.505(9)
C42 C43 1.368(9)
O2 C45 1.2200
C45 C47 1.4795
C45 C46 1.4798
O3 C48 1.2200
C48 C50 1.4799
C48 C49 1.4800
O3' C48' 1.2200
C48' C49' 1.4799
C48' C50' 1.4801

loop_
_geom_hbond_atom_site_label_D
_geom_hbond_atom_site_label_H
_geom_hbond_atom_site_label_A
_geom_hbond_distance_DH
_geom_hbond_distance_HA
_geom_hbond_distance_DA
_geom_hbond_angle_DHA
O1 H1A N3 0.95 2.27 2.892(7) 122.4
O1 H1A O3 0.95 2.37 3.078(13) 130.9
O1 H1A O3' 0.95 2.05 2.69(2) 122.5

loop_
_geom_torsion_atom_site_label_1
_geom_torsion_atom_site_label_2
_geom_torsion_atom_site_label_3
_geom_torsion_atom_site_label_4
_geom_torsion
N11 Ru N1 C10 0.1(4)
N38 Ru N1 C10 92.8(4)
N26 Ru N1 C10 -1.3(7)
N31 Ru N1 C10 -93.3(4)
O1 Ru N1 C10 177.7(4)
N11 Ru N1 C2 177.0(5)
N38 Ru N1 C2 -90.2(5)
N26 Ru N1 C2 175.7(5)
N31 Ru N1 C2 83.6(5)
O1 Ru N1 C2 -5.3(5)
C10 N1 C2 N3 178.7(5)
Ru N1 C2 N3 1.8(8)
C10 N1 C2 C7 0.0(8)
Ru N1 C2 C7 -176.9(4)
N1 C2 N3 C4 -178.4(6)
C7 C2 N3 C4 0.3(9)
C2 N3 C4 C5 -0.6(11)
N3 C4 C5 C6 -0.2(12)
C4 C5 C6 C7 1.1(10)
N3 C2 C7 C8 -178.2(6)
N1 C2 C7 C8 0.4(9)
N3 C2 C7 C6 0.7(9)
N1 C2 C7 C6 179.2(5)
C5 C6 C7 C8 177.4(6)
C5 C6 C7 C2 -1.3(9)
C2 C7 C8 C9 0.1(9)
C6 C7 C8 C9 -178.7(6)
C7 C8 C9 C10 -0.9(9)
C2 N1 C10 C9 -0.8(8)
Ru N1 C10 C9 176.5(4)
C2 N1 C10 C12 -178.0(5)
Ru N1 C10 C12 -0.7(6)
C8 C9 C10 N1 1.3(9)
C8 C9 C10 C12 178.3(5)
N38 Ru N11 C12 -88.4(4)
N26 Ru N11 C12 -179.9(5)
N1 Ru N11 C12 0.6(4)
N31 Ru N11 C12 90.2(4)
O1 Ru N11 C12 -139(3)
N38 Ru N11 C16 91.0(4)
N26 Ru N11 C16 -0.5(4)
N1 Ru N11 C16 -180.0(5)
N31 Ru N11 C16 -90.4(4)
O1 Ru N11 C16 40(3)
C16 N11 C12 C13 1.3(8)
Ru N11 C12 C13 -179.3(4)
C16 N11 C12 C10 179.5(5)
Ru N11 C12 C10 -1.2(6)
N1 C10 C12 N11 1.2(7)
C9 C10 C12 N11 -176.1(5)
N1 C10 C12 C13 179.2(6)
C9 C10 C12 C13 1.9(9)
N11 C12 C13 C14 -0.4(9)
C10 C12 C13 C14 -178.2(6)
C12 C13 C14 C15 -0.7(9)
C12 C13 C14 C27 177.6(6)
C13 C14 C15 C16 0.8(9)
C27 C14 C15 C16 -177.5(6)
C12 N11 C16 C15 -1.2(8)
Ru N11 C16 C15 179.4(4)
C12 N11 C16 C17 179.3(5)
Ru N11 C16 C17 -0.1(7)
C14 C15 C16 N11 0.2(9)
C14 C15 C16 C17 179.5(6)
N11 C16 C17 N26 1.0(8)
C15 C16 C17 N26 -178.4(6)
N11 C16 C17 C18 -178.3(6)
C15 C16 C17 C18 2.2(10)
N26 C17 C18 C19 1.4(10)
C16 C17 C18 C19 -179.3(6)
C17 C18 C19 C20 0.4(11)
C18 C19 C20 C25 -1.5(11)
C18 C19 C20 C21 176.9(7)
C19 C20 C21 C22 -178.8(7)
C25 C20 C21 C22 -0.3(10)
C20 C21 C22 C23 0.0(11)
C21 C22 C23 N24 -0.5(12)
C22 C23 N24 C25 1.3(10)
C23 N24 C25 N26 177.2(6)
C23 N24 C25 C20 -1.6(9)
C19 C20 C25 N24 179.7(6)
C21 C20 C25 N24 1.1(10)
C19 C20 C25 N26 0.9(10)
C21 C20 C25 N26 -177.6(6)
C18 C17 N26 C25 -2.0(9)
C16 C17 N26 C25 178.7(5)
C18 C17 N26 Ru 177.9(5)
C16 C17 N26 Ru -1.4(6)
N24 C25 N26 C17 -178.0(5)
C20 C25 N26 C17 0.8(9)
N24 C25 N26 Ru 2.0(8)
C20 C25 N26 Ru -179.1(4)
N11 Ru N26 C17 1.1(4)
N38 Ru N26 C17 -91.2(4)
N1 Ru N26 C17 2.5(8)
N31 Ru N26 C17 94.4(4)
O1 Ru N26 C17 -176.6(4)
N11 Ru N26 C25 -179.0(5)
N38 Ru N26 C25 88.7(5)
N1 Ru N26 C25 -177.6(5)
N31 Ru N26 C25 -85.7(5)
O1 Ru N26 C25 3.3(5)
C15 C14 C27 C28 -175.5(6)
C13 C14 C27 C28 6.3(9)
C15 C14 C27 C29 65.0(8)
C13 C14 C27 C29 -113.2(7)
C15 C14 C27 C30 -55.3(8)
C13 C14 C27 C30 126.6(7)
N11 Ru N31 C36 -45.4(5)
N38 Ru N31 C36 121.5(17)
N26 Ru N31 C36 -124.9(5)
N1 Ru N31 C36 33.5(5)
O1 Ru N31 C36 137.3(5)
N11 Ru N31 C32 137.1(6)
N38 Ru N31 C32 -56(2)
N26 Ru N31 C32 57.6(6)
N1 Ru N31 C32 -144.0(6)
O1 Ru N31 C32 -40.2(6)
C36 N31 C32 C33 -2.9(13)
Ru N31 C32 C33 174.8(7)
N31 C32 C33 C34 1.8(16)
C32 C33 C34 C35 -0.3(14)
C32 C33 C34 C37 179.7(9)
C33 C34 C35 C36 -0.1(11)
C37 C34 C35 C36 179.9(7)
C32 N31 C36 C35 2.5(10)
Ru N31 C36 C35 -175.1(5)
C34 C35 C36 N31 -1.1(11)
N11 Ru N38 C39 -37.4(5)
N26 Ru N38 C39 42.1(5)
N1 Ru N38 C39 -116.3(5)
N31 Ru N38 C39 155.6(16)
O1 Ru N38 C39 139.8(5)
N11 Ru N38 C43 141.0(4)
N26 Ru N38 C43 -139.4(4)
N1 Ru N38 C43 62.1(4)
N31 Ru N38 C43 -26(2)
O1 Ru N38 C43 -41.7(4)
C43 N38 C39 C40 0.0(9)
Ru N38 C39 C40 178.5(5)
N38 C39 C40 C41 -0.1(10)
C39 C40 C41 C42 0.5(10)
C39 C40 C41 C44 -178.3(7)
C40 C41 C42 C43 -0.8(10)
C44 C41 C42 C43 178.0(7)
C39 N38 C43 C42 -0.3(9)
Ru N38 C43 C42 -178.9(5)
C41 C42 C43 N38 0.8(10)
